data_2005123
loop_
_publ_author_name
'Kolb, V. M.'
'Colloton, P. A.'
'Robinson, P. D.'
'Lutfi, H. G.'
'Meyers, C. Y.'

_publ_section_title
(1<i>R</i>,2<i>R</i>)-4,4-Dimethylpyrazolidine-3,5-dione-\a-<small>D</small>-pyranosyl-2-deoxyriboside
_journal_issue 7
_journal_name_full 'Acta Crystallographica Section C'
_journal_page_first 1781
_journal_page_last 1784
_journal_paper_doi 10.1107/S0108270196004416
_journal_volume 52
_journal_year 1996
_chemical_formula_sum 'C10 H16 N2 O5'
_chemical_formula_weight 244.25
_chemical_name_systematic
;
1-(2-deoxy-\a-D-erythropentopyranosyl) 1-(R),2-(R)-4,4-
dimethylpyrazolidine-3,5-dione
;
_space_group_IT_number 19
_symmetry_cell_setting orthorhombic
_symmetry_space_group_name_Hall 'P 2ac 2ab'
_symmetry_space_group_name_H-M 'P 21 21 21'
_cell_angle_alpha 90.0
_cell_angle_beta 90.0
_cell_angle_gamma 90.0
_cell_formula_units_Z 4
_cell_length_a 9.802(7)
_cell_length_b 21.172(5)
_cell_length_c 5.504(5)
_cell_measurement_reflns_used 24
_cell_measurement_temperature 296
_cell_measurement_theta_max 11.2
_cell_measurement_theta_min 10.1
_cell_volume 1142.2(13)
_computing_cell_refinement 'MSC/AFC Diffractometer Control Software'
_computing_data_collection
;
MSC/AFC Diffractometer Control Software (Molecular Structure
Corporation, 1988)
;
_computing_data_reduction
;
TEXSAN PROCESS (Molecular Structure Corporation, 1985)
;
_computing_molecular_graphics 'TEXSAN ORTEP (Johnson, 1965)'
_computing_publication_material 'TEXSAN FINISH; PLATON (Spek, 1990)'
_computing_structure_refinement 'TEXSAN LS'
_computing_structure_solution 'SHELXS86 (Sheldrick, 1985)'
_diffrn_ambient_temperature 296
_diffrn_measurement_device 'Rigaku AFC5S diffractometer'
_diffrn_measurement_method '\w (rate 3\% min^-1^ in \w, 3 reps. maximum)'
_diffrn_radiation_monochromator graphite
_diffrn_radiation_source x-ray_tube
_diffrn_radiation_type 'Mo K\a'
_diffrn_radiation_wavelength 0.71069
_diffrn_reflns_av_R_equivalents 0.049
_diffrn_reflns_limit_h_max 11
_diffrn_reflns_limit_h_min 0
_diffrn_reflns_limit_k_max 25
_diffrn_reflns_limit_k_min 0
_diffrn_reflns_limit_l_max 6
_diffrn_reflns_limit_l_min -6
_diffrn_reflns_number 2214
_diffrn_reflns_theta_max 25
_diffrn_reflns_theta_min 1.75
_diffrn_standards_decay_% -0.2
_diffrn_standards_interval_count 150
_diffrn_standards_number 3
_exptl_absorpt_coefficient_mu 0.11
_exptl_absorpt_correction_T_max 1.00
_exptl_absorpt_correction_T_min 0.94
_exptl_absorpt_correction_type '\y-scans (North, Phillips & Mathews, 1968)'
_exptl_crystal_colour colorless
_exptl_crystal_density_diffrn 1.420
_exptl_crystal_density_meas ?
_exptl_crystal_description 'platy fragment'
_exptl_crystal_F_000 520
_exptl_crystal_size_max 0.41
_exptl_crystal_size_mid 0.37
_exptl_crystal_size_min 0.10
_refine_diff_density_max 0.33
_refine_diff_density_min -0.31
_refine_ls_abs_structure_details
;
The absolute molecular configuration of (2) was determined from the
known absolute chirality of the D-2-deoxyribopyranosyl moiety.
;
_refine_ls_extinction_coef 0.0
_refine_ls_extinction_method none
_refine_ls_goodness_of_fit_obs 1.35
_refine_ls_hydrogen_treatment
;
noref (riding, C-H 0.95 \%A) except H2 (refxyz), and H7' & H8' (map
positions)
;
_refine_ls_matrix_type full
_refine_ls_number_parameters 157
_refine_ls_number_reflns 1655
_refine_ls_R_factor_obs 0.058
_refine_ls_shift/esd_max 0.0001
_refine_ls_structure_factor_coef F
_refine_ls_weighting_details 'w = 4F~o~^2^/\s^2^(F~o~^2^)'
_refine_ls_weighting_scheme calc
_refine_ls_wR_factor_obs 0.048
_reflns_number_observed 1655
_reflns_number_total 2191
_reflns_observed_criterion '[I > \s(I)]'
_cod_data_source_file fg1174.cif
_cod_data_source_block default
_cod_depositor_comments
;
The following automatic conversions were performed:

'_exptl_crystal_density_meas' value 'not measured' was changed to '?'
- the value is perceived as not measured.

Automatic conversion script
Id: cif_fix_values 3008 2015-01-20 13:52:24Z robertas 

The following automatic conversions were performed:

'_refine_ls_weighting_scheme' value 'w = 4F~o~^2^/\s^2^(F~o~^2^)' was
changed to 'calc'. New tag '_refine_ls_weighting_details' was
created. The value of the new tag was set to 'w =
4F~o~^2^/\s^2^(F~o~^2^)'.

Automatic conversion script
Id: cif_fix_values 3143 2015-03-26 13:38:13Z robertas 
;
_cod_original_cell_volume 1142(2)
_cod_database_code 2005123

loop_
_symmetry_equiv_pos_as_xyz
x,y,z
1/2+x,1/2-y,-z
-x,1/2+y,1/2-z
1/2-x,-y,1/2+z

loop_
_atom_site_aniso_label
_atom_site_aniso_U_11
_atom_site_aniso_U_22
_atom_site_aniso_U_33
_atom_site_aniso_U_12
_atom_site_aniso_U_13
_atom_site_aniso_U_23
O6 0.0228(14) 0.0434(15) 0.0460(16) -0.0037(12) -0.0044(14) 0.0049(13)
O7 0.0431(16) 0.0463(16) 0.066(2) -0.0060(15) -0.0242(16) 0.0181(16)
O6' 0.0351(15) 0.0322(13) 0.0258(13) 0.0006(13) 0.0018(12) 0.0064(11)
O7' 0.0287(14) 0.0548(16) 0.0262(13) -0.0075(13) -0.0011(13) 0.0116(13)
O8' 0.0461(16) 0.0513(16) 0.0251(12) -0.0180(15) -0.0004(14) 0.0006(13)
N1 0.0253(16) 0.0297(17) 0.0411(18) -0.0011(14) -0.0072(15) 0.0074(16)
N2 0.0235(17) 0.0356(18) 0.046(2) -0.0054(16) -0.0051(16) 0.0140(17)
C3 0.035(2) 0.031(2) 0.035(2) 0.0034(18) -0.006(2) 0.0037(18)
C4 0.033(2) 0.021(2) 0.032(2) 0.0006(18) -0.0035(17) 0.0027(15)
C5 0.030(2) 0.0234(18) 0.0291(18) -0.0032(17) 0.005(2) -0.0043(16)
C6 0.051(3) 0.080(3) 0.041(3) -0.006(3) -0.007(2) 0.021(2)
C7 0.070(3) 0.038(2) 0.073(3) 0.014(2) -0.028(3) -0.009(2)
C1' 0.026(2) 0.034(2) 0.030(2) -0.0059(18) -0.0060(17) 0.0037(17)
C2' 0.034(2) 0.031(2) 0.032(2) 0.0010(18) 0.0047(19) 0.0001(17)
C3' 0.024(2) 0.038(2) 0.0236(18) -0.0065(18) -0.0010(18) 0.0040(17)
C4' 0.039(2) 0.029(2) 0.028(2) 0.0032(19) -0.0005(19) 0.0081(17)
C5' 0.035(2) 0.036(2) 0.033(2) 0.0030(19) 0.004(2) 0.001(2)

loop_
_atom_site_label
_atom_site_fract_x
_atom_site_fract_y
_atom_site_fract_z
_atom_site_U_iso_or_equiv
_atom_site_thermal_displace_type
_atom_site_calc_flag
_atom_site_calc_attached_atom
O6 0.2683(2) -0.14304(12) -0.0420(5) 0.0374(9) Uani ? ?
O7 0.6807(3) -0.18058(13) 0.3757(5) 0.0516(10) Uani ? ?
O6' 0.4188(2) 0.00173(11) 0.0606(4) 0.0311(8) Uani ? ?
O7' 0.6365(2) 0.08004(11) -0.5190(4) 0.0366(9) Uani ? ?
O8' 0.6016(3) 0.10399(11) -0.0084(4) 0.0408(9) Uani ? ?
N1 0.4834(3) -0.10046(14) -0.0405(6) 0.0320(10) Uani ? ?
N2 0.5997(3) -0.10746(14) 0.1118(6) 0.0350(11) Uani ? ?
C3 0.5913(4) -0.16052(17) 0.2413(6) 0.0337(12) Uani ? ?
C4 0.4544(4) -0.19169(15) 0.1905(6) 0.0288(11) Uani ? ?
C5 0.3865(4) -0.14408(15) 0.0249(6) 0.0275(11) Uani ? ?
C6 0.3712(5) -0.2029(2) 0.4182(7) 0.0573(17) Uani ? ?
C7 0.4807(5) -0.2535(2) 0.0540(9) 0.0603(16) Uani ? ?
C1' 0.4518(4) -0.03924(16) -0.1377(6) 0.0300(12) Uani ? ?
C2' 0.5656(4) -0.01262(17) -0.2931(6) 0.0323(12) Uani ? ?
C3' 0.5265(4) 0.05274(17) -0.3834(6) 0.0286(11) Uani ? ?
C4' 0.4892(4) 0.09436(17) -0.1693(6) 0.0320(11) Uani ? ?
C5' 0.3774(4) 0.06259(16) -0.0263(6) 0.0347(12) Uani ? ?
H2 0.678(4) -0.0945(17) 0.045(7) 0.0419 Uiso ? ?
H1' 0.3730 -0.0433 -0.2369 0.0356 Uiso calc C1'
H2'a 0.5807 -0.0397 -0.4281 0.0386 Uiso calc C2'
H2'b 0.6467 -0.0098 -0.1992 0.0386 Uiso calc C2'
H3' 0.4493 0.0490 -0.4867 0.0342 Uiso calc C3'
H4' 0.4577 0.1340 -0.2271 0.0383 Uiso calc C4'
H5'a 0.3544 0.0884 0.1088 0.0416 Uiso calc C5'
H5'b 0.2998 0.0577 -0.1278 0.0416 Uiso calc C5'
H6a 0.4148 -0.2340 0.5155 0.0685 Uiso calc C6
H6b 0.3640 -0.1646 0.5072 0.0685 Uiso calc C6
H6c 0.2826 -0.2171 0.3746 0.0685 Uiso calc C6
H7a 0.3961 -0.2715 0.0060 0.0719 Uiso calc C7
H7b 0.5345 -0.2451 -0.0860 0.0719 Uiso calc C7
H7c 0.5277 -0.2821 0.1571 0.0719 Uiso calc C7
H7' 0.6027 0.0819 -0.6873 0.0438 Uiso ? ?
H8' 0.6744 0.1332 -0.1017 0.0491 Uiso ? ?

loop_
_atom_type_symbol
_atom_type_scat_dispersion_real
_atom_type_scat_dispersion_imag
_atom_type_scat_source
C .002 .002 International_Tables_Vol_IV_Table_2.3.1
H 0 0 International_Tables_Vol_IV_Table_2.3.1
O .008 .006 International_Tables_Vol_IV_Table_2.3.1
N .004 .003 International_Tables_Vol_IV_Table_2.3.1

loop_
_geom_angle_atom_site_label_1
_geom_angle_atom_site_label_2
_geom_angle_atom_site_label_3
_geom_angle
_geom_angle_publ_flag
C1' O6' C5' 110.8(2) yes
N2 N1 C5 109.2(3) yes
N2 N1 C1' 119.1(3) yes
C5 N1 C1' 123.8(3) yes
N1 N2 C3 110.7(3) yes
O7 C3 N2 124.9(4) yes
O7 C3 C4 126.4(3) yes
N2 C3 C4 108.8(3) yes
C3 C4 C5 102.1(3) yes
C3 C4 C6 113.0(3) yes
C3 C4 C7 108.2(3) yes
C5 C4 C6 111.5(3) yes
C5 C4 C7 110.3(3) yes
C6 C4 C7 111.3(3) yes
O6 C5 N1 124.6(3) yes
O6 C5 C4 127.8(3) yes
N1 C5 C4 107.6(3) yes
O6' C1' N1 108.2(3) yes
O6' C1' C2' 111.8(3) yes
N1 C1' C2' 112.8(3) yes
C1' C2' C3' 109.8(3) yes
O7' C3' C2' 110.4(3) yes
O7' C3' C4' 110.6(3) yes
C2' C3' C4' 109.6(3) yes
O8' C4' C3' 112.3(3) yes
O8' C4' C5' 107.5(3) yes
C3' C4' C5' 108.8(3) yes
O6' C5' C4' 111.7(3) yes

loop_
_geom_bond_atom_site_label_1
_geom_bond_atom_site_label_2
_geom_bond_distance
_geom_bond_publ_flag
O6 C5 1.216(4) yes
O7 C3 1.224(4) yes
O6' C1' 1.431(4) yes
O6' C5' 1.433(4) yes
O7' C3' 1.433(4) yes
O8' C4' 1.428(4) yes
N1 N2 1.423(4) yes
N1 C5 1.373(4) yes
N1 C1' 1.436(4) yes
N2 C3 1.333(4) yes
C3 C4 1.521(5) yes
C4 C5 1.513(5) yes
C4 C6 1.514(5) yes
C4 C7 1.531(5) yes
C1' C2' 1.514(5) yes
C2' C3' 1.520(5) yes
C3' C4' 1.516(5) yes
C4' C5' 1.508(5) yes

loop_
_geom_torsion_atom_site_label_1
_geom_torsion_atom_site_label_2
_geom_torsion_atom_site_label_3
_geom_torsion_atom_site_label_4
_geom_torsion
O6 C5 N1 N2 166.8(3)
O6 C5 N1 C1' 18.2(5)
O6 C5 C4 C3 -169.7(4)
O6 C5 C4 C6 -48.8(5)
O6 C5 C4 C7 75.5(5)
O7 C3 N2 N1 175.1(4)
O7 C3 C4 C5 177.2(4)
O7 C3 C4 C6 57.3(5)
O7 C3 C4 C7 -66.5(5)
O6' C1' N1 N2 -64.6(4)
O6' C1' N1 C5 81.1(4)
O6' C1' C2' C3' -56.3(4)
O6' C5' C4' O8' -62.6(4)
O6' C5' C4' C3' 59.2(4)
O7' C3' C2' C1' 176.6(3)
O7' C3' C4' O8' -58.8(3)
O7' C3' C4' C5' -177.6(3)
O8' C4' C3' C2' 63.1(4)
N1 N2 C3 C4 -4.0(4)
N1 C5 C4 C3 10.3(3)
N1 C5 C4 C6 131.2(3)
N1 C5 C4 C7 -104.6(3)
N1 C1' O6' C5' -176.1(3)
N1 C1' C2' C3' -178.5(3)
N2 N1 C5 C4 -13.2(4)
N2 N1 C1' C2' 59.6(4)
N2 C3 C4 C5 -3.7(4)
N2 C3 C4 C6 -123.6(3)
N2 C3 C4 C7 112.7(3)
C3 N2 N1 C5 11.2(4)
C3 N2 N1 C1' 161.4(3)
C4 C5 N1 C1' -161.8(3)
C5 N1 C1' C2' -154.7(3)
C1' O6' C5' C4' -60.8(3)
C1' C2' C3' C4' 54.6(4)
C2' C1' O6' C5' 59.1(3)
C2' C3' C4' C5' -55.7(4)
